data_7014462
loop_
_publ_author_name
'Duan, Hai-Bao'
'Zhao, Hai-Rong'
'Ren, Xiao-Ming'
'Zhou, Hong'
'Tian, Zheng-Fang'
'Jin, Wan-Qin'

_publ_section_title
;
 Inorganic-organic hybrid compounds based on face-sharing octahedral
 [PbI(3)](\\infty ) chains: self-assemblies, crystal structures, and
 ferroelectric, photoluminescence properties.
;
_journal_issue 8
_journal_name_full 'Dalton transactions (Cambridge, England : 2003)'
_journal_page_first 1672
_journal_page_last 1683
_journal_paper_doi 10.1039/c0dt00875c
_journal_volume 40
_journal_year 2011
_chemical_formula_sum 'C12 H10 Br I3 N2 Pb'
_chemical_formula_weight 850.02
_chemical_name_systematic
;
?
;
_space_group_IT_number 14
_symmetry_cell_setting monoclinic
_symmetry_space_group_name_Hall '-P 2ybc'
_symmetry_space_group_name_H-M 'P 1 21/c 1'
_atom_sites_solution_hydrogens geom
_atom_sites_solution_primary direct
_atom_sites_solution_secondary difmap
_audit_creation_method SHELXL-97
_cell_angle_alpha 90.00
_cell_angle_beta 90.357(3)
_cell_angle_gamma 90.00
_cell_formula_units_Z 4
_cell_length_a 13.8838(5)
_cell_length_b 16.4673(6)
_cell_length_c 7.8911(3)
_cell_measurement_reflns_used 2618
_cell_measurement_temperature 293(2)
_cell_measurement_theta_max 27.4118
_cell_measurement_theta_min 2.1071
_cell_volume 1804.10(12)
_computing_cell_refinement 'Bruker SMART'
_computing_data_collection 'Bruker SMART'
_computing_data_reduction 'Bruker SAINT'
_computing_structure_refinement 'SHELXL-97 (Sheldrick, 1997)'
_computing_structure_solution 'SHELXS-97 (Sheldrick, 1990)'
_diffrn_ambient_temperature 293(2)
_diffrn_measured_fraction_theta_full 0.995
_diffrn_measured_fraction_theta_max 0.995
_diffrn_measurement_device_type 'Smart CCD area detector'
_diffrn_measurement_method 'phi and omega scans'
_diffrn_radiation_monochromator graphite
_diffrn_radiation_source 'fine-focus sealed tube'
_diffrn_radiation_type MoK\a
_diffrn_radiation_wavelength 0.71073
_diffrn_reflns_av_R_equivalents 0.0614
_diffrn_reflns_av_sigmaI/netI 0.0496
_diffrn_reflns_limit_h_max 17
_diffrn_reflns_limit_h_min -17
_diffrn_reflns_limit_k_max 17
_diffrn_reflns_limit_k_min -20
_diffrn_reflns_limit_l_max 9
_diffrn_reflns_limit_l_min -9
_diffrn_reflns_number 11042
_diffrn_reflns_theta_full 26.00
_diffrn_reflns_theta_max 26.00
_diffrn_reflns_theta_min 2.86
_exptl_absorpt_coefficient_mu 16.689
_exptl_absorpt_correction_T_max 0.0980
_exptl_absorpt_correction_T_min 0.0263
_exptl_absorpt_correction_type multi-scan
_exptl_absorpt_process_details 'SADABS(Bruker, 2000)'
_exptl_crystal_colour yellow
_exptl_crystal_density_diffrn 3.130
_exptl_crystal_density_method 'not measured'
_exptl_crystal_description neddle
_exptl_crystal_F_000 1488
_exptl_crystal_size_max 0.8
_exptl_crystal_size_mid 0.35
_exptl_crystal_size_min 0.26
_refine_diff_density_max 4.526
_refine_diff_density_min -4.606
_refine_diff_density_rms 0.427
_refine_ls_extinction_coef 0.0012(2)
_refine_ls_extinction_expression Fc^*^=kFc[1+0.001xFc^2^\l^3^/sin(2\q)]^-1/4^
_refine_ls_extinction_method SHELXL
_refine_ls_goodness_of_fit_ref 1.162
_refine_ls_hydrogen_treatment constr
_refine_ls_matrix_type full
_refine_ls_number_parameters 169
_refine_ls_number_reflns 3523
_refine_ls_number_restraints 1
_refine_ls_restrained_S_all 1.162
_refine_ls_R_factor_all 0.1065
_refine_ls_R_factor_gt 0.0931
_refine_ls_shift/su_max 0.000
_refine_ls_shift/su_mean 0.000
_refine_ls_structure_factor_coef Fsqd
_refine_ls_weighting_details 'calc w=1/[\s^2^(Fo^2^)+(0.0465P)^2^+289.9129P] where P=(Fo^2^+2Fc^2^)/3'
_refine_ls_weighting_scheme calc
_refine_ls_wR_factor_gt 0.2537
_refine_ls_wR_factor_ref 0.2571
_reflns_number_gt 2702
_reflns_number_total 3523
_reflns_threshold_expression >2sigma(I)
_cod_data_source_file C0DT00875C.TXT
_cod_data_source_block pbr-780408
_cod_original_sg_symbol_Hall '-P 2ybc '
_cod_original_sg_symbol_H-M 'P 21/c'
_cod_database_code 7014462

loop_
_symmetry_equiv_pos_as_xyz
'x, y, z'
'-x, y+1/2, -z+1/2'
'-x, -y, -z'
'x, -y-1/2, z-1/2'

loop_
_atom_site_label
_atom_site_type_symbol
_atom_site_fract_x
_atom_site_fract_y
_atom_site_fract_z
_atom_site_U_iso_or_equiv
_atom_site_adp_type
_atom_site_occupancy
_atom_site_symmetry_multiplicity
_atom_site_calc_flag
_atom_site_refinement_flags
_atom_site_disorder_assembly
_atom_site_disorder_group
Pb1 Pb 0.12916(9) 0.75181(8) 0.55641(16) 0.0382(4) Uani 1 1 d . . .
I1 I -0.02847(16) 0.66604(15) 0.8009(3) 0.0457(6) Uani 1 1 d . . .
I2 I 0.28718(16) 0.67245(16) 0.8030(3) 0.0480(6) Uani 1 1 d . . .
I3 I 0.12548(18) 0.59575(13) 0.3141(3) 0.0446(6) Uani 1 1 d . . .
Br1 Br 0.5452(3) 0.1174(3) 1.3592(6) 0.0690(12) Uani 1 1 d . . .
N1 N 0.247(2) 0.1100(18) 0.435(4) 0.056(8) Uani 1 1 d GU . .
N2 N 0.310(3) 0.125(2) 0.597(5) 0.064(9) Uani 1 1 d U . .
C1 C 0.195(2) 0.0449(18) 0.419(4) 0.059(10) Uani 1 1 d G . .
H1B H 0.1934 0.0055 0.5036 0.071 Uiso 1 1 calc R . .
C2 C 0.1433(19) 0.0369(17) 0.277(3) 0.062(11) Uani 1 1 d G . .
H2A H 0.1054 -0.0090 0.2604 0.075 Uiso 1 1 calc R . .
C3 C 0.146(2) 0.0946(17) 0.159(3) 0.073(15) Uani 1 1 d G . .
H3A H 0.1103 0.0890 0.0601 0.087 Uiso 1 1 calc R . .
C4 C 0.200(2) 0.1603(15) 0.183(3) 0.052(9) Uani 1 1 d G . .
H4A H 0.2023 0.2007 0.1010 0.062 Uiso 1 1 calc R . .
C5 C 0.252(2) 0.1683(16) 0.325(4) 0.061(11) Uani 1 1 d G . .
H5A H 0.2896 0.2139 0.3451 0.073 Uiso 1 1 calc R . .
C6 C 0.312(2) 0.074(2) 0.706(5) 0.051(9) Uani 1 1 d . . .
H6A H 0.2764 0.0271 0.6924 0.062 Uiso 1 1 calc R . .
C7 C 0.372(2) 0.085(2) 0.867(5) 0.045(8) Uani 1 1 d . . .
C8 C 0.364(2) 0.029(2) 0.991(4) 0.048(9) Uani 1 1 d . . .
H8A H 0.3233 -0.0154 0.9738 0.058 Uiso 1 1 calc R . .
C9 C 0.412(3) 0.036(2) 1.138(6) 0.059(11) Uani 1 1 d . . .
H9A H 0.4043 -0.0027 1.2233 0.071 Uiso 1 1 calc R . .
C10 C 0.474(2) 0.102(2) 1.159(5) 0.056(10) Uani 1 1 d . . .
C11 C 0.484(3) 0.157(2) 1.024(6) 0.061(11) Uani 1 1 d . . .
H11A H 0.5271 0.2002 1.0340 0.073 Uiso 1 1 calc R . .
C12 C 0.433(3) 0.149(2) 0.883(5) 0.053(9) Uani 1 1 d . . .
H12A H 0.4395 0.1868 0.7960 0.064 Uiso 1 1 calc R . .

loop_
_atom_site_aniso_label
_atom_site_aniso_U_11
_atom_site_aniso_U_22
_atom_site_aniso_U_33
_atom_site_aniso_U_23
_atom_site_aniso_U_13
_atom_site_aniso_U_12
Pb1 0.0400(7) 0.0443(7) 0.0302(6) -0.0004(5) -0.0012(4) -0.0005(5)
I1 0.0376(12) 0.0512(14) 0.0483(13) -0.0040(10) 0.0022(9) -0.0073(10)
I2 0.0363(12) 0.0612(15) 0.0465(13) -0.0030(11) -0.0037(9) 0.0107(10)
I3 0.0518(13) 0.0383(11) 0.0436(12) -0.0009(10) 0.0005(9) 0.0062(10)
Br1 0.068(3) 0.066(3) 0.073(3) -0.012(2) -0.013(2) -0.003(2)
N1 0.062(19) 0.036(16) 0.069(18) -0.013(15) 0.042(13) -0.007(14)
N2 0.06(2) 0.040(18) 0.09(2) -0.003(19) 0.015(16) -0.011(15)
C1 0.06(3) 0.06(2) 0.05(2) 0.012(19) -0.005(19) -0.01(2)
C2 0.06(2) 0.07(3) 0.06(3) -0.02(2) 0.003(19) -0.02(2)
C3 0.07(3) 0.10(4) 0.05(2) 0.04(2) 0.01(2) 0.04(3)
C4 0.07(2) 0.016(15) 0.07(3) 0.006(16) 0.00(2) 0.010(15)
C5 0.05(2) 0.05(2) 0.09(3) 0.03(2) -0.01(2) 0.008(18)
C6 0.033(18) 0.037(19) 0.08(3) 0.001(19) -0.010(17) -0.010(15)
C7 0.029(16) 0.028(16) 0.08(3) 0.009(17) 0.008(16) 0.002(13)
C8 0.033(17) 0.06(2) 0.05(2) -0.018(18) 0.003(15) -0.005(16)
C9 0.05(2) 0.05(2) 0.08(3) 0.02(2) 0.02(2) -0.007(18)
C10 0.026(16) 0.06(2) 0.08(3) -0.03(2) -0.005(16) -0.006(16)
C11 0.07(3) 0.03(2) 0.07(3) 0.000(19) 0.01(2) -0.025(19)
C12 0.04(2) 0.05(2) 0.07(2) -0.007(19) -0.014(18) -0.001(17)

loop_
_atom_type_symbol
_atom_type_description
_atom_type_scat_dispersion_real
_atom_type_scat_dispersion_imag
_atom_type_scat_source
C C 0.0033 0.0016 'International Tables Vol C Tables 4.2.6.8 and 6.1.1.4'
H H 0.0000 0.0000 'International Tables Vol C Tables 4.2.6.8 and 6.1.1.4'
Br Br -0.2901 2.4595 'International Tables Vol C Tables 4.2.6.8 and 6.1.1.4'
I I -0.4742 1.8119 'International Tables Vol C Tables 4.2.6.8 and 6.1.1.4'
N N 0.0061 0.0033 'International Tables Vol C Tables 4.2.6.8 and 6.1.1.4'
Pb Pb -3.3944 10.1111 'International Tables Vol C Tables 4.2.6.8 and 6.1.1.4'

loop_
_geom_angle_atom_site_label_1
_geom_angle_atom_site_label_2
_geom_angle_atom_site_label_3
_geom_angle
_geom_angle_site_symmetry_1
_geom_angle_site_symmetry_3
_geom_angle_publ_flag
I2 Pb1 I3 92.50(7) . . ?
I2 Pb1 I2 93.92(8) . 4_575 ?
I3 Pb1 I2 87.05(7) . 4_575 ?
I2 Pb1 I3 87.03(7) . 4_576 ?
I3 Pb1 I3 177.01(9) . 4_576 ?
I2 Pb1 I3 95.92(7) 4_575 4_576 ?
I2 Pb1 I1 85.60(7) . . ?
I3 Pb1 I1 89.85(7) . . ?
I2 Pb1 I1 176.84(8) 4_575 . ?
I3 Pb1 I1 87.17(7) 4_576 . ?
I2 Pb1 I1 178.91(8) . 4_575 ?
I3 Pb1 I1 87.46(7) . 4_575 ?
I2 Pb1 I1 84.99(6) 4_575 4_575 ?
I3 Pb1 I1 93.08(7) 4_576 4_575 ?
I1 Pb1 I1 95.48(8) . 4_575 ?
Pb1 I1 Pb1 74.63(5) . 4_576 ?
Pb1 I2 Pb1 75.70(5) . 4_576 ?
Pb1 I3 Pb1 75.65(5) . 4_575 ?
C5 N1 C1 126(4) . . ?
C5 N1 N2 113(3) . . ?
C1 N1 N2 121(3) . . ?
C6 N2 N1 119(3) . . ?
N1 C1 C2 117(2) . . ?
N1 C1 H1B 121.4 . . ?
C2 C1 H1B 121.4 . . ?
C3 C2 C1 120.0 . . ?
C3 C2 H2A 120.0 . . ?
C1 C2 H2A 120.0 . . ?
C2 C3 C4 120.0 . . ?
C2 C3 H3A 120.0 . . ?
C4 C3 H3A 120.0 . . ?
C5 C4 C3 120.0 . . ?
C5 C4 H4A 120.0 . . ?
C3 C4 H4A 120.0 . . ?
N1 C5 C4 117(2) . . ?
N1 C5 H5A 121.4 . . ?
C4 C5 H5A 121.4 . . ?
N2 C6 C7 122(3) . . ?
N2 C6 H6A 119.0 . . ?
C7 C6 H6A 119.0 . . ?
C8 C7 C12 121(4) . . ?
C8 C7 C6 119(3) . . ?
C12 C7 C6 120(3) . . ?
C9 C8 C7 122(4) . . ?
C9 C8 H8A 119.1 . . ?
C7 C8 H8A 119.1 . . ?
C8 C9 C10 118(4) . . ?
C8 C9 H9A 120.9 . . ?
C10 C9 H9A 120.9 . . ?
C9 C10 C11 118(4) . . ?
C9 C10 Br1 122(4) . . ?
C11 C10 Br1 120(3) . . ?
C12 C11 C10 121(4) . . ?
C12 C11 H11A 119.4 . . ?
C10 C11 H11A 119.4 . . ?
C11 C12 C7 119(4) . . ?
C11 C12 H12A 120.4 . . ?
C7 C12 H12A 120.4 . . ?

loop_
_geom_bond_atom_site_label_1
_geom_bond_atom_site_label_2
_geom_bond_distance
_geom_bond_site_symmetry_2
_geom_bond_publ_flag
Pb1 I2 3.202(3) . ?
Pb1 I3 3.203(3) . ?
Pb1 I2 3.229(3) 4_575 ?
Pb1 I3 3.231(3) 4_576 ?
Pb1 I1 3.249(3) . ?
Pb1 I1 3.260(3) 4_575 ?
I1 Pb1 3.260(3) 4_576 ?
I2 Pb1 3.229(3) 4_576 ?
I3 Pb1 3.231(3) 4_575 ?
Br1 C10 1.87(4) . ?
N1 C5 1.29(4) . ?
N1 C1 1.30(4) . ?
N1 N2 1.57(5) . ?
N2 C6 1.20(5) . ?
C1 C2 1.331(18) . ?
C1 H1B 0.9300 . ?
C2 C3 1.331(18) . ?
C2 H2A 0.9300 . ?
C3 C4 1.331(18) . ?
C3 H3A 0.9300 . ?
C4 C5 1.331(18) . ?
C4 H4A 0.9300 . ?
C5 H5A 0.9300 . ?
C6 C7 1.52(5) . ?
C6 H6A 0.9300 . ?
C7 C8 1.35(5) . ?
C7 C12 1.37(5) . ?
C8 C9 1.34(5) . ?
C8 H8A 0.9300 . ?
C9 C10 1.40(5) . ?
C9 H9A 0.9300 . ?
C10 C11 1.41(6) . ?
C11 C12 1.31(6) . ?
C11 H11A 0.9300 . ?
C12 H12A 0.9300 . ?

loop_
_geom_torsion_atom_site_label_1
_geom_torsion_atom_site_label_2
_geom_torsion_atom_site_label_3
_geom_torsion_atom_site_label_4
_geom_torsion
_geom_torsion_site_symmetry_1
_geom_torsion_site_symmetry_2
_geom_torsion_site_symmetry_3
_geom_torsion_site_symmetry_4
_geom_torsion_publ_flag
I2 Pb1 I1 Pb1 44.86(6) . . . 4_576 ?
I3 Pb1 I1 Pb1 137.37(7) . . . 4_576 ?
I2 Pb1 I1 Pb1 126.3(14) 4_575 . . 4_576 ?
I3 Pb1 I1 Pb1 -42.37(6) 4_576 . . 4_576 ?
I1 Pb1 I1 Pb1 -135.20(9) 4_575 . . 4_576 ?
I3 Pb1 I2 Pb1 -134.79(7) . . . 4_576 ?
I2 Pb1 I2 Pb1 137.99(9) 4_575 . . 4_576 ?
I3 Pb1 I2 Pb1 42.25(6) 4_576 . . 4_576 ?
I1 Pb1 I2 Pb1 -45.13(5) . . . 4_576 ?
I1 Pb1 I2 Pb1 138(4) 4_575 . . 4_576 ?
I2 Pb1 I3 Pb1 -136.05(6) . . . 4_575 ?
I2 Pb1 I3 Pb1 -42.25(6) 4_575 . . 4_575 ?
I3 Pb1 I3 Pb1 143.2(18) 4_576 . . 4_575 ?
I1 Pb1 I3 Pb1 138.36(6) . . . 4_575 ?
I1 Pb1 I3 Pb1 42.86(6) 4_575 . . 4_575 ?
C5 N1 N2 C6 -179(4) . . . . ?
C1 N1 N2 C6 2(5) . . . . ?
C5 N1 C1 C2 1(5) . . . . ?
N2 N1 C1 C2 -180(2) . . . . ?
N1 C1 C2 C3 0(2) . . . . ?
C1 C2 C3 C4 0.0 . . . . ?
C2 C3 C4 C5 0.0 . . . . ?
C1 N1 C5 C4 -1(5) . . . . ?
N2 N1 C5 C4 180(2) . . . . ?
C3 C4 C5 N1 0(2) . . . . ?
N1 N2 C6 C7 -180(3) . . . . ?
N2 C6 C7 C8 174(4) . . . . ?
N2 C6 C7 C12 -7(6) . . . . ?
C12 C7 C8 C9 3(6) . . . . ?
C6 C7 C8 C9 -178(3) . . . . ?
C7 C8 C9 C10 -2(6) . . . . ?
C8 C9 C10 C11 -1(6) . . . . ?
C8 C9 C10 Br1 180(3) . . . . ?
C9 C10 C11 C12 2(6) . . . . ?
Br1 C10 C11 C12 -178(3) . . . . ?
C10 C11 C12 C7 -1(6) . . . . ?
C8 C7 C12 C11 -2(6) . . . . ?
C6 C7 C12 C11 -180(4) . . . . ?
